data_7709708
loop_
_publ_author_name
'Panchavarnam, Sabari'
'Sengupta, Rima'
'Ravikanth, Mangalampalli'

_publ_section_title
;
 Synthesis, Structure, and Properties of Palladium(II) Complex of
 \a-Formyl Pyrrolyl Dipyrromethene
;
_journal_name_full 'Dalton Transactions'
_journal_paper_doi 10.1039/D2DT00166G
_journal_year 2022
_chemical_formula_moiety 'C21 H16 B F2 N3 O'
_chemical_formula_sum 'C21 H16 B F2 N3 O'
_chemical_formula_weight 375.20
_space_group_crystal_system orthorhombic
_space_group_IT_number 61
_space_group_name_Hall '-P 2ac 2ab'
_space_group_name_H-M_alt 'P b c a'
_symmetry_Int_Tables_number 61
_atom_sites_solution_primary direct
_audit_creation_date 2021-12-13
_audit_creation_method
;
Olex2 1.2-ac3
(compiled 2017.08.10 svn.r3458 for OlexSys, GUI svn.r5381)
;
_audit_update_record
;
2021-12-13 deposited with the CCDC.	2022-03-09 downloaded from the CCDC.
;
_cell_angle_alpha 90
_cell_angle_beta 90
_cell_angle_gamma 90
_cell_formula_units_Z 8
_cell_length_a 10.1997(8)
_cell_length_b 15.3185(11)
_cell_length_c 22.490(2)
_cell_measurement_reflns_used 877
_cell_measurement_temperature 105(7)
_cell_measurement_theta_max 18.6520
_cell_measurement_theta_min 2.6570
_cell_volume 3513.9(5)
_computing_cell_refinement 'CrysAlisPro 1.171.41.93a (Rigaku OD, 2020)'
_computing_data_collection 'CrysAlisPro 1.171.41.93a (Rigaku OD, 2020)'
_computing_data_reduction 'CrysAlisPro 1.171.41.93a (Rigaku OD, 2020)'
_computing_molecular_graphics 'Olex2 (Dolomanov et al., 2009)'
_computing_publication_material 'Olex2 (Dolomanov et al., 2009)'
_computing_structure_refinement 'olex2.refine (Bourhis et al., 2015)'
_computing_structure_solution 'SIR2004 (Burla et al., 2007)'
_diffrn_ambient_temperature 105.15
_diffrn_measured_fraction_theta_full 0.9984
_diffrn_measured_fraction_theta_max 0.9984
_diffrn_measurement_details
;
List of Runs (angles in degrees, time in seconds):

  # Type    Start    End  Width  t~exp~   \w     \q     \k     \f   Frames
#--------------------------------------------------------------------------
  1  \f     75.79 204.29   0.50    5.00  15.81  -9.84 -59.25    --   257
  2  \w   -100.81  15.69   0.50    5.00    --   -9.84 -59.25  20.08  233
;
_diffrn_measurement_device 'abstract diffractometer'
_diffrn_measurement_device_type 'Saxi-CrysAlisPro-abstract goniometer imported SAXI images'
_diffrn_measurement_method '\w and \f scans'
_diffrn_radiation_type 'Mo K\a'
_diffrn_radiation_wavelength 0.71073
_diffrn_reflns_av_R_equivalents 0.2034
_diffrn_reflns_av_unetI/netI 0.2269
_diffrn_reflns_limit_h_max 13
_diffrn_reflns_limit_h_min -15
_diffrn_reflns_limit_k_max 23
_diffrn_reflns_limit_k_min -21
_diffrn_reflns_limit_l_max 31
_diffrn_reflns_limit_l_min -30
_diffrn_reflns_number 33811
_diffrn_reflns_theta_full 24.9999
_diffrn_reflns_theta_max 25.00
_diffrn_reflns_theta_min 2.66
_exptl_absorpt_coefficient_mu 0.103
_exptl_absorpt_correction_T_max 1.00000
_exptl_absorpt_correction_T_min 0.81024
_exptl_absorpt_correction_type multi-scan
_exptl_absorpt_process_details
;
CrysAlisPro 1.171.41.93a (Rigaku Oxford Diffraction, 2020)
Empirical absorption correction using spherical harmonics,
implemented in SCALE3 ABSPACK scaling algorithm.
;
_exptl_crystal_colour 'metallic dark pink'
_exptl_crystal_colour_lustre metallic
_exptl_crystal_colour_modifier dark
_exptl_crystal_colour_primary pink
_exptl_crystal_density_diffrn 1.4183
_exptl_crystal_description plate
_exptl_crystal_F_000 1552.8330
_exptl_crystal_size_max 0.154
_exptl_crystal_size_mid 0.121
_exptl_crystal_size_min 0.091
_refine_diff_density_max 0.4076
_refine_diff_density_min -0.4693
_refine_diff_density_rms 0.1107
_refine_ls_d_res_high 0.8409
_refine_ls_d_res_low 7.6593
_refine_ls_goodness_of_fit_ref 1.0400
_refine_ls_hydrogen_treatment constr
_refine_ls_matrix_type full
_refine_ls_number_constraints 30
_refine_ls_number_parameters 254
_refine_ls_number_reflns 3093
_refine_ls_number_restraints 0
_refine_ls_restrained_S_all 1.0400
_refine_ls_R_factor_all 0.0986
_refine_ls_R_factor_gt 0.0560
_refine_ls_shift/su_max 0.0005
_refine_ls_shift/su_mean 0.0001
_refine_ls_structure_factor_coef Fsqd
_refine_ls_weighting_details 'w=1/[\s^2^(Fo^2^)+(0.0521P)^2^+1.3720P] where P=(Fo^2^+2Fc^2^)/3'
_refine_ls_weighting_scheme calc
_refine_ls_wR_factor_gt 0.1210
_refine_ls_wR_factor_ref 0.1457
_reflns_Friedel_coverage 0.0
_reflns_limit_h_max 12
_reflns_limit_h_min 0
_reflns_limit_k_max 18
_reflns_limit_k_min 0
_reflns_limit_l_max 26
_reflns_limit_l_min 0
_reflns_number_gt 1999
_reflns_number_total 3093
_reflns_threshold_expression I>=2u(I)
_cod_data_source_file d2dt00166g2.cif
_cod_data_source_block mr_ps_bdy_cho_autored
_cod_database_code 7709708
_olex2_refinement_description
;
1. Fixed Uiso
 At 1.2 times of:
  All C(H) groups, All N(H) groups
 At 1.5 times of:
  All C(H,H,H) groups
2.a Aromatic/amide H refined with riding coordinates:
 N1(H1), C20(H20), C14(H14), C12(H12), C3(H3), C8(H8), C4(H4), C7(H7),
 C19(H19), C17(H17), C16(H16), C1(H1a), C13(H13)
2.b Idealised Me refined as rotating group:
 C21(H21b,H21c,H21a)
;
_olex2_submission_special_instructions 'No special instructions were received'
_oxdiff_exptl_absorpt_empirical_details
;
Empirical correction (ABSPACK) includes:
- Absorption correction using spherical harmonics
- Frame scaling
;

loop_
_space_group_symop_id
_space_group_symop_operation_xyz
1 x,y,z
2 x+1/2,-y+1/2,-z
3 -x,y+1/2,-z+1/2
4 -x+1/2,-y,z+1/2
5 -x,-y,-z
6 -x-1/2,y-1/2,z
7 x,-y-1/2,z-1/2
8 x-1/2,y,-z-1/2

loop_
_atom_site_label
_atom_site_type_symbol
_atom_site_fract_x
_atom_site_fract_y
_atom_site_fract_z
_atom_site_U_iso_or_equiv
_atom_site_adp_type
_atom_site_occupancy
_atom_site_refinement_flags_posn
F1 F 0.23562(15) 0.27792(11) 0.61533(8) 0.0271(5) Uani 1.000000 .
F2 F 0.21074(15) 0.42428(11) 0.62368(8) 0.0283(5) Uani 1.000000 .
O1 O 0.4435(2) 0.28726(15) 0.77716(11) 0.0346(6) Uani 1.000000 .
N1 N 0.4753(2) 0.34125(16) 0.65535(11) 0.0229(6) Uani 1.000000 .
H1 H 0.3978(2) 0.31678(16) 0.65953(11) 0.0274(7) Uiso 1.000000 R
N2 N 0.3252(2) 0.36966(15) 0.53731(11) 0.0190(6) Uani 1.000000 .
N3 N 0.0853(2) 0.34877(15) 0.54898(12) 0.0217(6) Uani 1.000000 .
C1 C 0.5447(3) 0.3200(2) 0.75918(15) 0.0285(8) Uani 1.000000 .
H1a H 0.6144(3) 0.3260(2) 0.78686(15) 0.0342(9) Uiso 1.000000 R
C2 C 0.5674(3) 0.35013(19) 0.70002(14) 0.0241(7) Uani 1.000000 .
C3 C 0.6747(3) 0.39318(19) 0.67571(15) 0.0242(7) Uani 1.000000 .
H3 H 0.7529(3) 0.40871(19) 0.69604(15) 0.0290(9) Uiso 1.000000 R
C4 C 0.6469(3) 0.40929(19) 0.61664(15) 0.0239(7) Uani 1.000000 .
H4 H 0.7029(3) 0.43813(19) 0.58919(15) 0.0286(9) Uiso 1.000000 R
C5 C 0.5223(3) 0.37595(19) 0.60405(14) 0.0213(7) Uani 1.000000 .
C6 C 0.4563(3) 0.37892(18) 0.54710(14) 0.0210(7) Uani 1.000000 .
C7 C 0.5196(3) 0.39539(19) 0.49281(14) 0.0244(8) Uani 1.000000 .
H7 H 0.6111(3) 0.40360(19) 0.48729(14) 0.0292(9) Uiso 1.000000 R
C8 C 0.4259(3) 0.39751(19) 0.44924(14) 0.0229(7) Uani 1.000000 .
H8 H 0.4405(3) 0.40817(19) 0.40816(14) 0.0274(9) Uiso 1.000000 R
C9 C 0.3039(3) 0.38103(18) 0.47630(14) 0.0207(7) Uani 1.000000 .
C10 C 0.1776(3) 0.37567(18) 0.45099(14) 0.0209(7) Uani 1.000000 .
C11 C 0.0694(3) 0.35755(19) 0.48791(14) 0.0207(7) Uani 1.000000 .
C12 C -0.0624(3) 0.34099(19) 0.47433(15) 0.0246(7) Uani 1.000000 .
H12 H -0.1009(3) 0.34170(19) 0.43587(15) 0.0295(9) Uiso 1.000000 R
C13 C -0.1257(3) 0.3235(2) 0.52710(15) 0.0265(8) Uani 1.000000 .
H13 H -0.2162(3) 0.3105(2) 0.53170(15) 0.0318(9) Uiso 1.000000 R
C14 C -0.0328(3) 0.32834(19) 0.57262(15) 0.0241(7) Uani 1.000000 .
H14 H -0.0497(3) 0.31881(19) 0.61365(15) 0.0289(9) Uiso 1.000000 R
C15 C 0.1574(3) 0.38845(18) 0.38703(14) 0.0204(7) Uani 1.000000 .
C16 C 0.2356(3) 0.3461(2) 0.34449(15) 0.0249(8) Uani 1.000000 .
H16 H 0.3040(3) 0.3085(2) 0.35726(15) 0.0299(9) Uiso 1.000000 R
C17 C 0.2146(3) 0.35835(19) 0.28428(15) 0.0253(7) Uani 1.000000 .
H17 H 0.2691(3) 0.32926(19) 0.25635(15) 0.0303(9) Uiso 1.000000 R
C18 C 0.1144(3) 0.41280(19) 0.26403(15) 0.0242(7) Uani 1.000000 .
C19 C 0.0361(3) 0.4543(2) 0.30586(15) 0.0249(7) Uani 1.000000 .
H19 H -0.0331(3) 0.4912(2) 0.29280(15) 0.0299(9) Uiso 1.000000 R
C20 C 0.0566(3) 0.44298(18) 0.36624(15) 0.0231(7) Uani 1.000000 .
H20 H 0.0019(3) 0.47244(18) 0.39392(15) 0.0277(9) Uiso 1.000000 R
C21 C 0.0918(3) 0.4247(2) 0.19850(16) 0.0339(9) Uani 1.000000 .
H21b H 0.1595(12) 0.4632(11) 0.1821(2) 0.0508(13) Uiso 1.000000 GR
H21c H 0.0959(19) 0.3679(3) 0.1786(2) 0.0508(13) Uiso 1.000000 GR
H21a H 0.0053(9) 0.4508(12) 0.19203(16) 0.0508(13) Uiso 1.000000 GR
B1 B 0.2144(3) 0.3555(2) 0.58357(16) 0.0209(8) Uani 1.000000 .

loop_
_atom_site_aniso_label
_atom_site_aniso_U_11
_atom_site_aniso_U_22
_atom_site_aniso_U_33
_atom_site_aniso_U_12
_atom_site_aniso_U_13
_atom_site_aniso_U_23
F1 0.0254(9) 0.0298(10) 0.0260(11) -0.0013(7) 0.0010(8) 0.0072(8)
F2 0.0246(9) 0.0338(10) 0.0264(12) 0.0009(7) 0.0017(8) -0.0074(8)
O1 0.0319(13) 0.0397(14) 0.0321(15) -0.0032(10) 0.0054(11) 0.0020(11)
N1 0.0200(13) 0.0297(15) 0.0189(16) -0.0007(11) -0.0012(11) 0.0010(12)
N2 0.0201(13) 0.0214(14) 0.0156(15) -0.0002(10) -0.0001(11) -0.0013(11)
N3 0.0201(13) 0.0226(14) 0.0223(17) 0.0008(10) 0.0018(11) -0.0012(11)
C1 0.0334(19) 0.0301(18) 0.022(2) 0.0039(15) -0.0003(15) -0.0007(15)
C2 0.0247(16) 0.0234(17) 0.024(2) 0.0034(13) -0.0038(14) -0.0015(14)
C3 0.0169(15) 0.0255(17) 0.030(2) 0.0023(13) -0.0017(14) -0.0010(15)
C4 0.0225(16) 0.0235(17) 0.026(2) -0.0001(13) 0.0009(14) 0.0020(14)
C5 0.0226(15) 0.0231(16) 0.0183(19) 0.0022(13) 0.0008(14) -0.0014(14)
C6 0.0209(16) 0.0205(16) 0.0215(19) 0.0009(12) 0.0011(14) -0.0010(13)
C7 0.0191(15) 0.0296(18) 0.024(2) -0.0002(13) 0.0000(14) 0.0029(15)
C8 0.0256(16) 0.0264(17) 0.0167(19) 0.0014(13) 0.0049(14) 0.0018(14)
C9 0.0219(15) 0.0199(16) 0.0204(18) 0.0010(12) 0.0015(14) -0.0004(14)
C10 0.0232(16) 0.0163(16) 0.0231(19) 0.0021(12) -0.0008(14) -0.0012(13)
C11 0.0216(15) 0.0192(16) 0.021(2) 0.0024(12) 0.0005(13) 0.0004(13)
C12 0.0227(16) 0.0248(17) 0.026(2) -0.0008(13) -0.0060(14) 0.0000(14)
C13 0.0208(16) 0.0268(17) 0.032(2) -0.0010(13) -0.0002(15) -0.0012(15)
C14 0.0230(16) 0.0249(17) 0.024(2) -0.0011(13) 0.0055(14) -0.0020(14)
C15 0.0185(15) 0.0203(16) 0.0226(19) -0.0025(12) -0.0011(13) 0.0008(14)
C16 0.0221(16) 0.0249(17) 0.028(2) -0.0004(13) -0.0054(14) -0.0000(15)
C17 0.0278(17) 0.0236(17) 0.024(2) 0.0010(13) -0.0007(14) -0.0007(14)
C18 0.0280(16) 0.0235(17) 0.021(2) -0.0052(14) -0.0043(14) 0.0028(14)
C19 0.0246(16) 0.0233(17) 0.027(2) -0.0008(13) -0.0030(14) 0.0036(15)
C20 0.0215(15) 0.0182(16) 0.029(2) 0.0007(12) 0.0004(14) 0.0023(14)
C21 0.0397(19) 0.035(2) 0.027(2) -0.0020(15) -0.0059(16) 0.0047(16)
B1 0.0243(18) 0.0206(18) 0.018(2) -0.0008(14) 0.0040(15) -0.0006(16)

loop_
_atom_type_symbol
_atom_type_scat_dispersion_real
_atom_type_scat_dispersion_imag
_atom_type_scat_Cromer_Mann_a1
_atom_type_scat_Cromer_Mann_a2
_atom_type_scat_Cromer_Mann_a3
_atom_type_scat_Cromer_Mann_a4
_atom_type_scat_Cromer_Mann_b1
_atom_type_scat_Cromer_Mann_b2
_atom_type_scat_Cromer_Mann_b3
_atom_type_scat_Cromer_Mann_b4
_atom_type_scat_Cromer_Mann_c
_atom_type_scat_source
_atom_type_scat_dispersion_source
C 0.00347 0.00161 2.31000 1.02000 1.58860 0.86500 20.84390 10.20750 0.56870 51.65120 0.215599998832 'International Tables Volume C Table 6.1.1.4 (pp. 500-502)' 'Henke, Gullikson and Davis, At. Data and Nucl. Data Tables, 1993, 54, 2'
B 0.00141 0.00067 2.05450 1.33260 1.09790 0.70680 23.21850 1.02100 60.34980 0.14030 -0.193200007081 'International Tables Volume C Table 6.1.1.4 (pp. 500-502)' 'Henke, Gullikson and Davis, At. Data and Nucl. Data Tables, 1993, 54, 2'
F 0.01794 0.01033 3.53920 2.64120 1.51700 1.02430 10.28250 4.29440 0.26150 26.14760 0.277599990368 'International Tables Volume C Table 6.1.1.4 (pp. 500-502)' 'Henke, Gullikson and Davis, At. Data and Nucl. Data Tables, 1993, 54, 2'
H 0.00000 0.00000 0.49300 0.32291 0.14019 0.04081 10.51090 26.12570 3.14236 57.79970 0.0030380000826 'International Tables Volume C Table 6.1.1.4 (pp. 500-502)' 'Henke, Gullikson and Davis, At. Data and Nucl. Data Tables, 1993, 54, 2'
O 0.01158 0.00611 3.04850 2.28680 1.54630 0.86700 13.27710 5.70110 0.32390 32.90890 0.250800013542 'International Tables Volume C Table 6.1.1.4 (pp. 500-502)' 'Henke, Gullikson and Davis, At. Data and Nucl. Data Tables, 1993, 54, 2'
N 0.00653 0.00323 12.21260 3.13220 2.01250 1.16630 0.00570 9.89330 28.99750 0.58260 -11.5290002823 'International Tables Volume C Table 6.1.1.4 (pp. 500-502)' 'Henke, Gullikson and Davis, At. Data and Nucl. Data Tables, 1993, 54, 2'

loop_
_geom_angle_atom_site_label_1
_geom_angle_atom_site_label_2
_geom_angle_atom_site_label_3
_geom_angle
_geom_angle_site_symmetry_1
_geom_angle_site_symmetry_3
_geom_angle_publ_flag
C5 N1 C2 109.8(2) . . ?
C9 N2 C6 107.3(2) . . ?
B1 N2 C6 128.4(3) . . ?
B1 N2 C9 124.2(2) . . ?
C14 N3 C11 107.9(2) . . ?
B1 N3 C11 126.5(2) . . ?
B1 N3 C14 125.5(3) . . ?
C2 C1 O1 125.5(3) . . ?
C1 C2 N1 122.3(3) . . ?
C3 C2 N1 107.2(3) . . ?
C3 C2 C1 130.4(3) . . ?
C4 C3 C2 107.6(3) . . ?
C5 C4 C3 108.4(3) . . ?
C4 C5 N1 107.0(3) . . ?
C6 C5 N1 126.9(3) . . ?
C6 C5 C4 126.2(3) . . ?
C5 C6 N2 126.6(3) . . ?
C7 C6 N2 109.2(3) . . ?
C7 C6 C5 124.2(3) . . ?
C8 C7 C6 107.8(3) . . ?
C9 C8 C7 107.7(3) . . ?
C8 C9 N2 108.0(2) . . ?
C10 C9 N2 122.0(3) . . ?
C10 C9 C8 130.0(3) . . ?
C11 C10 C9 119.3(3) . . ?
C15 C10 C9 121.1(3) . . ?
C15 C10 C11 119.7(3) . . ?
C10 C11 N3 120.7(3) . . ?
C12 C11 N3 108.1(3) . . ?
C12 C11 C10 131.2(3) . . ?
C13 C12 C11 107.3(3) . . ?
C14 C13 C12 107.6(3) . . ?
C13 C14 N3 109.2(3) . . ?
C16 C15 C10 121.8(3) . . ?
C20 C15 C10 120.6(3) . . ?
C20 C15 C16 117.6(3) . . ?
C17 C16 C15 121.1(3) . . ?
C18 C17 C16 120.9(3) . . ?
C19 C18 C17 118.3(3) . . ?
C21 C18 C17 120.3(3) . . ?
C21 C18 C19 121.4(3) . . ?
C20 C19 C18 121.3(3) . . ?
C19 C20 C15 120.8(3) . . ?
F2 B1 F1 108.4(3) . . ?
N2 B1 F1 110.3(2) . . ?
N2 B1 F2 110.5(2) . . ?
N3 B1 F1 109.5(2) . . ?
N3 B1 F2 111.0(2) . . ?
N3 B1 N2 107.1(3) . . ?

loop_
_geom_bond_atom_site_label_1
_geom_bond_atom_site_label_2
_geom_bond_distance
_geom_bond_site_symmetry_2
_geom_bond_publ_flag
F1 B1 1.403(4) . ?
F2 B1 1.388(4) . ?
O1 C1 1.216(4) . ?
N1 C2 1.382(4) . ?
N1 C5 1.358(4) . ?
N2 C6 1.363(4) . ?
N2 C9 1.400(4) . ?
N2 B1 1.551(4) . ?
N3 C11 1.390(4) . ?
N3 C14 1.353(4) . ?
N3 B1 1.533(4) . ?
C1 C2 1.427(4) . ?
C2 C3 1.389(4) . ?
C3 C4 1.381(4) . ?
C4 C5 1.398(4) . ?
C5 C6 1.447(4) . ?
C6 C7 1.404(4) . ?
C7 C8 1.369(4) . ?
C8 C9 1.408(4) . ?
C9 C10 1.411(4) . ?
C10 C11 1.409(4) . ?
C10 C15 1.466(4) . ?
C11 C12 1.401(4) . ?
C12 C13 1.377(4) . ?
C13 C14 1.398(4) . ?
C15 C16 1.404(4) . ?
C15 C20 1.405(4) . ?
C16 C17 1.384(4) . ?
C17 C18 1.395(4) . ?
C18 C19 1.388(4) . ?
C18 C21 1.503(5) . ?
C19 C20 1.385(4) . ?
